data_4312420
loop_
_publ_author_name
'In-Chul Hwang'
'Konrad Seppelt'

_publ_contact_author
;
     Prof. Dr. Konrad Seppelt
     Institut f\"ur Chemie / Anorganische und Analytische Chemie
     Freie Universit\"at Berlin
     Fabeckstr. 34-36
     14195 Berlin
     Bundesrepublik Deutschland
;
_publ_contact_author_email seppelt@chemie.fu-berlin.de
_publ_contact_author_fax '049 30 83852424'
_publ_contact_author_phone '049 30 83854289'
_publ_section_title
;
 Fluorination of [Os3(CO)12] and [Ir4(CO)12]
;
_journal_name_full 'Inorganic Chemistry'
_journal_page_first 7116
_journal_page_last 7122
_journal_paper_doi 10.1021/ic034611e
_journal_volume 42
_journal_year 2003
_chemical_formula_moiety '[Ir4(CO)8F2][Sb2F11]'
_chemical_formula_sum 'C8 F24 Ir4 O8 Sb4'
_chemical_formula_weight 1935.88
_chemical_name_common 'Di (mu-fluoro)octacarbonyl iridium undecafluorodiantimonate'
_chemical_name_systematic
; 
 Di (mu-fluoro)octacarbonyl iridium undecafluorodiantimonate 
;
_space_group_IT_number 118
_symmetry_cell_setting tetragonal
_symmetry_space_group_name_Hall 'P -4 -2n'
_symmetry_space_group_name_H-M 'P -4 n 2'
_atom_sites_solution_hydrogens geom
_atom_sites_solution_primary direct
_atom_sites_solution_secondary difmap
_audit_creation_method SHELXL-97
_cell_angle_alpha 90.00
_cell_angle_beta 90.00
_cell_angle_gamma 90.00
_cell_formula_units_Z 2
_cell_length_a 12.8520(6)
_cell_length_b 12.8520(6)
_cell_length_c 9.5287(6)
_cell_measurement_temperature 203(2)
_cell_volume 1573.89(14)
_computing_structure_refinement 'SHELXL-97 (Sheldrick, 1997)'
_computing_structure_solution 'SHELXS-97 (Sheldrick, 1990)'
_diffrn_ambient_temperature 100(2)
_diffrn_measured_fraction_theta_full 1.000
_diffrn_measured_fraction_theta_max 1.000
_diffrn_measurement_device_type 'Bruker Smart 1000 TM'
_diffrn_radiation_monochromator graphite
_diffrn_radiation_source 'fine-focus sealed tube'
_diffrn_radiation_type MoK\a
_diffrn_radiation_wavelength 0.71073
_diffrn_reflns_av_R_equivalents 0.0401
_diffrn_reflns_av_sigmaI/netI 0.0179
_diffrn_reflns_limit_h_max 18
_diffrn_reflns_limit_h_min -18
_diffrn_reflns_limit_k_max 18
_diffrn_reflns_limit_k_min -17
_diffrn_reflns_limit_l_max 13
_diffrn_reflns_limit_l_min -13
_diffrn_reflns_number 19153
_diffrn_reflns_theta_full 30.53
_diffrn_reflns_theta_max 30.53
_diffrn_reflns_theta_min 2.24
_exptl_absorpt_coefficient_mu 20.391
_exptl_absorpt_correction_T_max 1.0000
_exptl_absorpt_correction_T_min 0.4649
_exptl_absorpt_correction_type multi-scan
_exptl_absorpt_process_details 'Equilibration of symmetry equivalent reflections'
_exptl_crystal_colour yellow
_exptl_crystal_density_diffrn 4.085
_exptl_crystal_density_method 'not measured'
_exptl_crystal_description cube
_exptl_crystal_F_000 1680
_exptl_crystal_size_max 0.1
_exptl_crystal_size_mid 0.1
_exptl_crystal_size_min 0.1
_refine_diff_density_max 0.882
_refine_diff_density_min -0.992
_refine_diff_density_rms 0.145
_refine_ls_abs_structure_details 'Flack H D (1983), Acta Cryst. A39, 876-881'
_refine_ls_abs_structure_Flack 0.029(6)
_refine_ls_extinction_coef 0.00052(4)
_refine_ls_extinction_expression Fc^*^=kFc[1+0.001xFc^2^\l^3^/sin(2\q)]^-1/4^
_refine_ls_extinction_method SHELXL
_refine_ls_goodness_of_fit_ref 1.115
_refine_ls_hydrogen_treatment mixed
_refine_ls_matrix_type full
_refine_ls_number_parameters 111
_refine_ls_number_reflns 2423
_refine_ls_number_restraints 0
_refine_ls_restrained_S_all 1.115
_refine_ls_R_factor_all 0.0176
_refine_ls_R_factor_gt 0.0162
_refine_ls_shift/su_max 0.001
_refine_ls_shift/su_mean 0.000
_refine_ls_structure_factor_coef Fsqd
_refine_ls_weighting_details 'calc w=1/[\s^2^(Fo^2^)+(0.0168P)^2^+2.8946P] where P=(Fo^2^+2Fc^2^)/3'
_refine_ls_weighting_scheme calc
_refine_ls_wR_factor_gt 0.0380
_refine_ls_wR_factor_ref 0.0383
_reflns_number_gt 2318
_reflns_number_total 2423
_reflns_threshold_expression >2sigma(I)
_cod_data_source_file ic034611esi20030818_105927_2.cif
_cod_data_source_block ircof
_cod_depositor_comments
;
The following automatic conversions were performed:

'_exptl_absorpt_correction_type' value 'multiscan' changed to
'multi-scan' according to the built-in table from CIF Core dictionary
named 'cif_core.dic' version 2.4.1 from 2010-06-29.

Automatic conversion script
Id: cif_fix_values 1646 2011-03-28 12:23:43Z adriana 
;
_cod_database_code 4312420

loop_
_symmetry_equiv_pos_as_xyz
'x, y, z'
'-x, -y, z'
'-y+1/2, -x+1/2, -z+1/2'
'y+1/2, x+1/2, -z+1/2'
'-x+1/2, y+1/2, z+1/2'
'x+1/2, -y+1/2, z+1/2'
'-y, x, -z'
'y, -x, -z'

loop_
_atom_site_label
_atom_site_type_symbol
_atom_site_fract_x
_atom_site_fract_y
_atom_site_fract_z
_atom_site_U_iso_or_equiv
_atom_site_adp_type
_atom_site_occupancy
_atom_site_symmetry_multiplicity
_atom_site_calc_flag
_atom_site_refinement_flags
_atom_site_disorder_assembly
_atom_site_disorder_group
Ir Ir 0.915262(12) 0.087244(12) 0.074488(13) 0.00973(4) Uani 1 1 d . . .
F F 1.0000 0.0000 0.2161(3) 0.0137(6) Uani 1 2 d S . .
O1 O 0.8108(3) 0.2009(3) -0.1559(4) 0.0280(8) Uani 1 1 d . . .
O2 O 0.7059(3) 0.0540(3) 0.2151(4) 0.0259(7) Uani 1 1 d . . .
C1 C 0.8490(3) 0.1587(3) -0.0659(4) 0.0156(7) Uani 1 1 d . . .
C2 C 0.7852(4) 0.0674(4) 0.1669(5) 0.0163(8) Uani 1 1 d . . .
Sb Sb 0.94770(2) 0.30053(2) 0.39858(3) 0.01963(7) Uani 1 1 d . . .
F1 F 0.9057(2) 0.4057(2) 0.2500 0.0269(10) Uani 1 2 d S . .
F2 F 0.9842(2) 0.2204(2) 0.2402(3) 0.0232(6) Uani 1 1 d . . .
F3 F 0.8997(3) 0.3960(3) 0.5280(4) 0.0410(10) Uani 1 1 d . . .
F4 F 0.9878(3) 0.1995(3) 0.5260(4) 0.0395(10) Uani 1 1 d . . .
F5 F 0.8136(2) 0.2470(2) 0.3802(4) 0.0275(7) Uani 1 1 d . . .
F6 F 1.0768(2) 0.3626(3) 0.3941(4) 0.0305(7) Uani 1 1 d . . .

loop_
_atom_site_aniso_label
_atom_site_aniso_U_11
_atom_site_aniso_U_22
_atom_site_aniso_U_33
_atom_site_aniso_U_23
_atom_site_aniso_U_13
_atom_site_aniso_U_12
Ir 0.00911(8) 0.00991(8) 0.01019(6) -0.00035(6) -0.00078(6) 0.00210(4)
F 0.0118(18) 0.017(2) 0.0124(14) 0.000 0.000 0.0038(11)
O1 0.034(2) 0.0191(19) 0.0312(17) 0.0065(15) -0.0155(16) 0.0042(14)
O2 0.0175(18) 0.030(2) 0.0301(18) -0.0007(16) 0.0077(15) 0.0030(15)
C1 0.013(2) 0.0133(19) 0.0203(17) -0.0012(18) -0.0027(18) 0.0003(13)
C2 0.013(2) 0.018(2) 0.018(2) 0.0023(16) -0.0017(16) 0.0049(16)
Sb 0.01825(15) 0.01845(14) 0.02219(13) -0.00888(12) 0.00113(12) 0.00022(11)
F1 0.0195(13) 0.0195(13) 0.042(3) 0.0009(13) -0.0009(13) 0.0025(16)
F2 0.0234(15) 0.0209(14) 0.0253(15) -0.0109(12) -0.0008(12) 0.0061(11)
F3 0.048(2) 0.036(2) 0.039(2) -0.0235(16) 0.0194(17) -0.0056(16)
F4 0.051(2) 0.0377(19) 0.030(2) 0.0041(14) -0.0114(17) -0.0008(17)
F5 0.0211(14) 0.0251(15) 0.0363(17) -0.0021(14) 0.0056(13) -0.0048(11)
F6 0.0241(15) 0.0324(17) 0.0348(17) -0.0098(15) -0.0015(14) -0.0047(12)

loop_
_atom_type_symbol
_atom_type_description
_atom_type_scat_dispersion_real
_atom_type_scat_dispersion_imag
_atom_type_scat_source
C C 0.0033 0.0016 'International Tables Vol C Tables 4.2.6.8 and 6.1.1.4'
O O 0.0106 0.0060 'International Tables Vol C Tables 4.2.6.8 and 6.1.1.4'
F F 0.0171 0.0103 'International Tables Vol C Tables 4.2.6.8 and 6.1.1.4'
Ir Ir -1.4442 7.9887 'International Tables Vol C Tables 4.2.6.8 and 6.1.1.4'
Sb Sb -0.5866 1.5461 'International Tables Vol C Tables 4.2.6.8 and 6.1.1.4'

loop_
_geom_angle_atom_site_label_1
_geom_angle_atom_site_label_2
_geom_angle_atom_site_label_3
_geom_angle
_geom_angle_site_symmetry_1
_geom_angle_site_symmetry_3
_geom_angle_publ_flag
C1 Ir C2 89.8(2) . . ?
C1 Ir F 173.86(14) . . ?
C2 Ir F 95.05(14) . . ?
C1 Ir F2 106.48(16) . . ?
C2 Ir F2 96.38(16) . . ?
F Ir F2 76.77(8) . . ?
C1 Ir Ir 90.16(14) . 8_665 ?
C2 Ir Ir 170.28(15) . 8_665 ?
F Ir Ir 84.42(5) . 8_665 ?
F2 Ir Ir 92.96(7) . 8_665 ?
C1 Ir Ir 91.25(13) . 7_645 ?
C2 Ir Ir 97.26(15) . 7_645 ?
F Ir Ir 84.42(5) . 7_645 ?
F2 Ir Ir 157.62(7) . 7_645 ?
Ir Ir Ir 73.024(5) 8_665 7_645 ?
C1 Ir Ir 133.12(12) . 2_755 ?
C2 Ir Ir 121.00(14) . 2_755 ?
F Ir Ir 40.81(6) . 2_755 ?
F2 Ir Ir 104.17(7) . 2_755 ?
Ir Ir Ir 53.488(3) 8_665 2_755 ?
Ir Ir Ir 53.487(3) 7_645 2_755 ?
Ir F Ir 98.39(13) . 2_755 ?
O1 C1 Ir 177.3(4) . . ?
O2 C2 Ir 176.4(4) . . ?
F6 Sb F3 91.64(17) . . ?
F6 Sb F4 93.93(19) . . ?
F3 Sb F4 96.94(19) . . ?
F6 Sb F5 172.21(16) . . ?
F3 Sb F5 89.95(16) . . ?
F4 Sb F5 93.44(17) . . ?
F6 Sb F2 89.64(14) . . ?
F3 Sb F2 168.72(18) . . ?
F4 Sb F2 94.16(15) . . ?
F5 Sb F2 87.33(13) . . ?
F6 Sb F1 86.28(17) . . ?
F3 Sb F1 86.26(15) . . ?
F4 Sb F1 176.78(12) . . ?
F5 Sb F1 86.22(16) . . ?
F2 Sb F1 82.63(10) . . ?
Sb F1 Sb 147.2(2) 4_545 . ?
Sb F2 Ir 142.51(16) . . ?

loop_
_geom_bond_atom_site_label_1
_geom_bond_atom_site_label_2
_geom_bond_distance
_geom_bond_site_symmetry_2
_geom_bond_publ_flag
Ir C1 1.833(4) . ?
Ir C2 1.906(5) . ?
Ir F 2.065(2) . ?
Ir F2 2.492(3) . ?
Ir Ir 2.6271(2) 8_665 ?
Ir Ir 2.6271(2) 7_645 ?
Ir Ir 3.1262(3) 2_755 ?
F Ir 2.065(2) 2_755 ?
O1 C1 1.127(5) . ?
O2 C2 1.131(6) . ?
Sb F6 1.841(3) . ?
Sb F3 1.845(3) . ?
Sb F4 1.851(3) . ?
Sb F5 1.864(3) . ?
Sb F2 1.886(3) . ?
Sb F1 2.0304(13) . ?
F1 Sb 2.0303(13) 4_545 ?

loop_
_geom_torsion_atom_site_label_1
_geom_torsion_atom_site_label_2
_geom_torsion_atom_site_label_3
_geom_torsion_atom_site_label_4
_geom_torsion
_geom_torsion_site_symmetry_1
_geom_torsion_site_symmetry_2
_geom_torsion_site_symmetry_3
_geom_torsion_site_symmetry_4
_geom_torsion_publ_flag
C1 Ir F Ir -8.5(14) . . . 2_755 ?
C2 Ir F Ir 133.53(15) . . . 2_755 ?
F2 Ir F Ir -131.09(7) . . . 2_755 ?
Ir Ir F Ir -36.714(5) 8_665 . . 2_755 ?
Ir Ir F Ir 36.715(5) 7_645 . . 2_755 ?
C2 Ir C1 O1 -142(10) . . . . ?
F Ir C1 O1 0(11) . . . . ?
F2 Ir C1 O1 121(10) . . . . ?
Ir Ir C1 O1 28(10) 8_665 . . . ?
Ir Ir C1 O1 -45(10) 7_645 . . . ?
Ir Ir C1 O1 -8(10) 2_755 . . . ?
C1 Ir C2 O2 48(7) . . . . ?
F Ir C2 O2 -128(7) . . . . ?
F2 Ir C2 O2 154(7) . . . . ?
Ir Ir C2 O2 -42(7) 8_665 . . . ?
Ir Ir C2 O2 -43(7) 7_645 . . . ?
Ir Ir C2 O2 -95(7) 2_755 . . . ?
F6 Sb F1 Sb 165.11(11) . . . 4_545 ?
F3 Sb F1 Sb -102.99(12) . . . 4_545 ?
F4 Sb F1 Sb 71(3) . . . 4_545 ?
F5 Sb F1 Sb -12.79(10) . . . 4_545 ?
F2 Sb F1 Sb 75.00(9) . . . 4_545 ?
F6 Sb F2 Ir -178.4(3) . . . . ?
F3 Sb F2 Ir -81.8(8) . . . . ?
F4 Sb F2 Ir 87.7(3) . . . . ?
F5 Sb F2 Ir -5.6(3) . . . . ?
F1 Sb F2 Ir -92.1(3) . . . . ?
C1 Ir F2 Sb 87.0(3) . . . . ?
C2 Ir F2 Sb -4.7(3) . . . . ?
F Ir F2 Sb -98.4(3) . . . . ?
Ir Ir F2 Sb 178.0(2) 8_665 . . . ?
Ir Ir F2 Sb -131.94(17) 7_645 . . . ?
Ir Ir F2 Sb -128.9(2) 2_755 . . . ?
